data_7044526
loop_
_publ_author_name
'Sung, Simon'
'Young, Rowan Drury'

_publ_section_title
;
 Facile generation of iridium PCcarbeneP pincer complexes via water
 elimination from an alcohol proligand
;
_journal_name_full 'Dalton Trans.'
_journal_paper_doi 10.1039/C7DT03690F
_journal_year 2017
_chemical_formula_moiety 'C105.50 H71 B1 Cl1 F24 Ir1 P4'
_chemical_formula_sum 'C105.5 H71 B Cl F24 Ir P4'
_chemical_formula_weight 2157.06
_space_group_IT_number 2
_symmetry_cell_setting triclinic
_symmetry_space_group_name_Hall '-P 1'
_symmetry_space_group_name_H-M 'P -1'
_atom_sites_solution_hydrogens difmap
_atom_sites_solution_primary direct
_audit_creation_date 2017-10-23
_audit_creation_method CRYSTALS_ver_14.61
_audit_update_record
;
2017-10-23 deposited with the CCDC.
2017-10-24 downloaded from the CCDC.
;
_cell_angle_alpha 73.9920(15)
_cell_angle_beta 74.3769(18)
_cell_angle_gamma 83.4459(16)
_cell_formula_units_Z 2
_cell_length_a 12.7542(6)
_cell_length_b 17.2595(7)
_cell_length_c 22.2988(10)
_cell_measurement_reflns_used 18591
_cell_measurement_temperature 100(1)
_cell_measurement_theta_max 26.413
_cell_measurement_theta_min 2.128
_cell_volume 4539.8(4)
_computing_cell_refinement 'USER DEFINED CELL REFINEMENT'
_computing_data_collection 'USER DEFINED DATA COLLECTION'
_computing_data_reduction 'USER DEFINED DATA REDUCTION'
_computing_molecular_graphics 'CAMERON (Watkin et al., 1996)'
_computing_publication_material 'CRYSTALS (Betteridge et al., 2003)'
_computing_structure_refinement 'CRYSTALS (Betteridge et al., 2003)'
_computing_structure_solution 'SIR92 (Altomare et al., 1994)'
_diffrn_ambient_temperature 100(1)
_diffrn_measured_fraction_theta_full 0.997
_diffrn_measured_fraction_theta_max 0.997
_diffrn_measurement_device Serial
_diffrn_measurement_device_type Unknown
_diffrn_measurement_method \w/2\q
_diffrn_radiation_monochromator graphite
_diffrn_radiation_type 'Mo K\a'
_diffrn_radiation_wavelength 0.71073
_diffrn_reflns_av_R_equivalents 0.062
_diffrn_reflns_limit_h_max 15
_diffrn_reflns_limit_h_min -15
_diffrn_reflns_limit_k_max 21
_diffrn_reflns_limit_k_min -19
_diffrn_reflns_limit_l_max 27
_diffrn_reflns_limit_l_min -27
_diffrn_reflns_number 82853
_diffrn_reflns_theta_full 26.413
_diffrn_reflns_theta_max 26.413
_diffrn_reflns_theta_min 2.128
_diffrn_standards_number 0
_exptl_absorpt_coefficient_mu 1.670
_exptl_absorpt_correction_type none
_exptl_crystal_colour 'light yellow'
_exptl_crystal_density_diffrn 1.578
_exptl_crystal_density_method 'not measured'
_exptl_crystal_description wedge
_exptl_crystal_F_000 2158
_exptl_crystal_size_max 0.335
_exptl_crystal_size_mid 0.200
_exptl_crystal_size_min 0.140
_refine_diff_density_max 1.57
_refine_diff_density_min -2.13
_refine_ls_extinction_method None
_refine_ls_goodness_of_fit_ref 0.9832
_refine_ls_hydrogen_treatment mixed
_refine_ls_matrix_type full
_refine_ls_number_parameters 1262
_refine_ls_number_reflns 18521
_refine_ls_number_restraints 119
_refine_ls_R_factor_all 0.0490
_refine_ls_R_factor_gt 0.0381
_refine_ls_shift/su_max 0.0041084
_refine_ls_shift/su_mean 0.0000622
_refine_ls_structure_factor_coef Fsqd
_refine_ls_weighting_details
;
 Method= Modified Sheldrick 
 w=1/[\s^2^(F^2^) + ( 0.03P)^2^ +19.19P] 
 ,where P=(max(Fo^2^,0) + 2Fc^2^)/3 
;
_refine_ls_weighting_scheme calc
_refine_ls_wR_factor_all 0.0862
_refine_ls_wR_factor_gt 0.0824
_refine_ls_wR_factor_ref 0.0861
_reflns_limit_h_max 15
_reflns_limit_h_min -15
_reflns_limit_k_max 21
_reflns_limit_k_min -20
_reflns_limit_l_max 27
_reflns_limit_l_min 0
_reflns_number_gt 16063
_reflns_number_total 18591
_reflns_threshold_expression I>2.0\s(I)
_oxford_diffrn_Wilson_B_factor 0.71
_oxford_diffrn_Wilson_scale 164.54
_oxford_refine_ls_r_factor_ref 0.0489
_oxford_refine_ls_scale 0.082063(9)
_oxford_reflns_number_all 18523
_oxford_reflns_threshold_expression_ref I>-3.0\s(I)
_oxford_structure_analysis_title CCDC_1568121_Compound_5
_cod_data_source_file c7dt03690f2.cif
_cod_data_source_block Compound5
_cod_original_cell_volume 4539.8(2)
_cod_original_sg_symbol_H-M 'P -1 '
_cod_original_formula_sum 'C105.50 H71 B1 Cl1 F24 Ir1 P4'
_cod_database_code 7044526

loop_
_symmetry_equiv_pos_as_xyz
x,y,z
-x,-y,-z

loop_
_atom_site_label
_atom_site_type_symbol
_atom_site_fract_x
_atom_site_fract_y
_atom_site_fract_z
_atom_site_U_iso_or_equiv
_atom_site_occupancy
_atom_site_adp_type
_atom_site_refinement_flags_posn
_atom_site_refinement_flags_adp
_atom_site_refinement_flags_occupancy
_atom_site_disorder_assembly
_atom_site_disorder_group
Ir1 Ir -0.014597(11) 0.279511(8) 0.763646(7) 0.0075 1.0000 Uani . . . . .
Cl1 Cl 0.4246(2) 0.03418(14) 0.04968(16) 0.1181 1.0000 Uani . . . . .
P1 P 0.15521(7) 0.30305(5) 0.68953(4) 0.0104 1.0000 Uani . . . . .
P2 P 0.01335(7) 0.20481(5) 0.86636(4) 0.0116 1.0000 Uani . . . . .
P3 P -0.12077(7) 0.14827(5) 0.73005(4) 0.0115 1.0000 Uani . . . . .
P4 P -0.05700(7) 0.41060(5) 0.77653(4) 0.0111 1.0000 Uani . . . . .
F79 F 0.0183(2) -0.17055(16) 0.60175(15) 0.0415 1.0000 Uani . . . . .
F81 F 0.1781(2) -0.1302(3) 0.55581(14) 0.0630 1.0000 Uani . . . . .
F82 F 0.0591(3) -0.05657(16) 0.60530(15) 0.0475 1.0000 Uani . . . . .
F94 F 0.4603(2) -0.54763(16) 0.84957(14) 0.0393 1.0000 Uani . . . . .
F95 F 0.2964(3) -0.50249(18) 0.8575(2) 0.0632 1.0000 Uani . . . . .
F96 F 0.3640(3) -0.53298(17) 0.93949(14) 0.0550 1.0000 Uani . . . . .
F101 F 0.5426(3) -0.3170(2) 0.97953(15) 0.0637 1.0000 Uani . . . . .
F102 F 0.6077(4) -0.2210(2) 0.90287(18) 0.0840 1.0000 Uani . . . . .
F103 F 0.6830(3) -0.3382(4) 0.9118(3) 0.1165 1.0000 Uani . . . . .
F115 F 0.3741(2) -0.3686(2) 0.55730(17) 0.0549 1.0000 Uani . . . . .
F116 F 0.5259(2) -0.35924(18) 0.48570(13) 0.0405 1.0000 Uani . . . . .
F117 F 0.5037(3) -0.45516(18) 0.57133(16) 0.0492 1.0000 Uani . . . . .
F122 F 0.3602(2) -0.01714(16) 0.86813(12) 0.0373 1.0000 Uani . . . . .
F123 F 0.4635(2) 0.08250(16) 0.81363(13) 0.0368 1.0000 Uani . . . . .
F124 F 0.3007(2) 0.08475(16) 0.80580(14) 0.0382 1.0000 Uani . . . . .
F129 F 0.5796(5) 0.1322(2) 0.57729(17) 0.1013 1.0000 Uani . . . . .
F130 F 0.5381(3) 0.0519(2) 0.53419(14) 0.0528 1.0000 Uani . . . . .
F131 F 0.6801(3) 0.0269(3) 0.56696(17) 0.0911 1.0000 Uani . . . . .
F133 F 0.0219(3) -0.35640(16) 0.85810(14) 0.0461 1.0000 Uani . . . . .
F134 F 0.0187(3) -0.2551(2) 0.89310(15) 0.0687 1.0000 Uani . . . . .
F135 F -0.0944(3) -0.2609(3) 0.8395(2) 0.0974 1.0000 Uani . . . . .
C1 C 0.0139(3) 0.1593(2) 0.74130(18) 0.0121 1.0000 Uani . . . . .
C2 C 0.5273(12) -0.0477(8) 0.0216(7) 0.0613 0.5000 Uani . . . . .
C3 C 0.0283(3) 0.4951(2) 0.72396(18) 0.0135 1.0000 Uani . . . . .
C4 C 0.0198(3) 0.5216(2) 0.66051(18) 0.0157 1.0000 Uani . . . . .
C5 C 0.0727(3) 0.5892(2) 0.61905(19) 0.0181 1.0000 Uani . . . . .
C6 C 0.1355(3) 0.6313(2) 0.6401(2) 0.0202 1.0000 Uani . . . . .
C7 C 0.1453(3) 0.6054(2) 0.70285(19) 0.0196 1.0000 Uani . . . . .
C8 C 0.0912(3) 0.5381(2) 0.74509(19) 0.0166 1.0000 Uani . . . . .
C9 C -0.1839(3) 0.4596(2) 0.75661(17) 0.0141 1.0000 Uani . . . . .
C10 C -0.2346(3) 0.4300(2) 0.72013(18) 0.0176 1.0000 Uani . . . . .
C11 C -0.3218(3) 0.4742(2) 0.69768(19) 0.0202 1.0000 Uani . . . . .
C12 C -0.3597(3) 0.5460(2) 0.7131(2) 0.0234 1.0000 Uani . . . . .
C13 C -0.3094(3) 0.5762(2) 0.7494(2) 0.0227 1.0000 Uani . . . . .
C14 C -0.2205(3) 0.5340(2) 0.76977(19) 0.0188 1.0000 Uani . . . . .
C15 C -0.0642(3) 0.4218(2) 0.85708(18) 0.0161 1.0000 Uani . . . . .
C16 C 0.0317(3) 0.4055(2) 0.87801(19) 0.0204 1.0000 Uani . . . . .
C17 C 0.0332(4) 0.4113(3) 0.9388(2) 0.0294 1.0000 Uani . . . . .
C18 C -0.0612(4) 0.4327(3) 0.9796(2) 0.0340 1.0000 Uani . . . . .
C19 C -0.1568(4) 0.4488(3) 0.9599(2) 0.0326 1.0000 Uani . . . . .
C20 C -0.1594(4) 0.4434(2) 0.8989(2) 0.0230 1.0000 Uani . . . . .
C22 C 0.2829(3) 0.3176(2) 0.70660(17) 0.0139 1.0000 Uani . . . . .
C23 C 0.2982(3) 0.3912(2) 0.7176(2) 0.0211 1.0000 Uani . . . . .
C24 C 0.3932(3) 0.4019(3) 0.7334(2) 0.0247 1.0000 Uani . . . . .
C25 C 0.4714(3) 0.3396(3) 0.7398(2) 0.0250 1.0000 Uani . . . . .
C26 C 0.4563(3) 0.2676(2) 0.7290(2) 0.0214 1.0000 Uani . . . . .
C27 C 0.3635(3) 0.2560(2) 0.71211(18) 0.0159 1.0000 Uani . . . . .
C28 C 0.1620(3) 0.3788(2) 0.61195(17) 0.0121 1.0000 Uani . . . . .
C29 C 0.0836(3) 0.3763(2) 0.57916(18) 0.0164 1.0000 Uani . . . . .
C30 C 0.0893(3) 0.4260(2) 0.51796(19) 0.0213 1.0000 Uani . . . . .
C31 C 0.1730(3) 0.4798(2) 0.48823(19) 0.0235 1.0000 Uani . . . . .
C32 C 0.2506(3) 0.4825(2) 0.52006(19) 0.0215 1.0000 Uani . . . . .
C33 C 0.2467(3) 0.4317(2) 0.58116(19) 0.0187 1.0000 Uani . . . . .
C34 C 0.1835(3) 0.2144(2) 0.65766(17) 0.0131 1.0000 Uani . . . . .
C35 C 0.2730(3) 0.2103(2) 0.60570(18) 0.0172 1.0000 Uani . . . . .
C36 C 0.2862(3) 0.1470(2) 0.57702(19) 0.0203 1.0000 Uani . . . . .
C37 C 0.2070(3) 0.0899(2) 0.59843(19) 0.0193 1.0000 Uani . . . . .
C38 C 0.1177(3) 0.0945(2) 0.64931(18) 0.0167 1.0000 Uani . . . . .
C39 C 0.1052(3) 0.1562(2) 0.68171(17) 0.0130 1.0000 Uani . . . . .
C42 C -0.2156(3) 0.1844(2) 0.79198(17) 0.0132 1.0000 Uani . . . . .
C43 C -0.1770(3) 0.2486(2) 0.80677(17) 0.0129 1.0000 Uani . . . . .
C44 C -0.2559(3) 0.2849(2) 0.84985(18) 0.0155 1.0000 Uani . . . . .
C45 C -0.3624(3) 0.2610(2) 0.87440(18) 0.0179 1.0000 Uani . . . . .
C46 C -0.3957(3) 0.1968(3) 0.8582(2) 0.0230 1.0000 Uani . . . . .
C47 C -0.3224(3) 0.1581(2) 0.81733(19) 0.0192 1.0000 Uani . . . . .
C48 C -0.1456(3) 0.2103(2) 0.65393(17) 0.0127 1.0000 Uani . . . . .
C49 C -0.0779(3) 0.2091(2) 0.59373(18) 0.0178 1.0000 Uani . . . . .
C50 C -0.1089(3) 0.2514(2) 0.53799(19) 0.0211 1.0000 Uani . . . . .
C51 C -0.2077(3) 0.2953(3) 0.54231(19) 0.0230 1.0000 Uani . . . . .
C52 C -0.2750(3) 0.2970(2) 0.60167(19) 0.0220 1.0000 Uani . . . . .
C53 C -0.2447(3) 0.2552(2) 0.65712(19) 0.0187 1.0000 Uani . . . . .
C54 C -0.1606(3) 0.0477(2) 0.73616(18) 0.0158 1.0000 Uani . . . . .
C55 C -0.1857(3) -0.0066(2) 0.7968(2) 0.0220 1.0000 Uani . . . . .
C56 C -0.2212(4) -0.0822(3) 0.8044(2) 0.0285 1.0000 Uani . . . . .
C57 C -0.2321(4) -0.1046(3) 0.7514(2) 0.0281 1.0000 Uani . . . . .
C58 C -0.2068(3) -0.0519(3) 0.6911(2) 0.0263 1.0000 Uani . . . . .
C59 C -0.1718(3) 0.0248(2) 0.68316(19) 0.0194 1.0000 Uani . . . . .
C60 C 0.0373(3) 0.0891(2) 0.79811(18) 0.0138 1.0000 Uani . . . . .
C61 C 0.0597(3) 0.0094(2) 0.79217(19) 0.0186 1.0000 Uani . . . . .
C62 C 0.0869(3) -0.0520(2) 0.8405(2) 0.0212 1.0000 Uani . . . . .
C63 C 0.0934(3) -0.0369(2) 0.89743(19) 0.0188 1.0000 Uani . . . . .
C64 C 0.0703(3) 0.0406(2) 0.90490(18) 0.0180 1.0000 Uani . . . . .
C65 C 0.0430(3) 0.1033(2) 0.85591(17) 0.0132 1.0000 Uani . . . . .
C67 C -0.1096(3) 0.1896(2) 0.93385(17) 0.0147 1.0000 Uani . . . . .
C68 C -0.1767(3) 0.1254(2) 0.94578(18) 0.0168 1.0000 Uani . . . . .
C69 C -0.2736(3) 0.1179(2) 0.99364(19) 0.0215 1.0000 Uani . . . . .
C70 C -0.3046(3) 0.1742(3) 1.02998(19) 0.0243 1.0000 Uani . . . . .
C71 C -0.2376(3) 0.2370(2) 1.0195(2) 0.0232 1.0000 Uani . . . . .
C72 C -0.1404(3) 0.2444(2) 0.97182(18) 0.0189 1.0000 Uani . . . . .
C73 C 0.1175(3) 0.2149(2) 0.90692(18) 0.0153 1.0000 Uani . . . . .
C74 C 0.1043(3) 0.1853(3) 0.97335(19) 0.0229 1.0000 Uani . . . . .
C75 C 0.1877(4) 0.1902(3) 1.0012(2) 0.0292 1.0000 Uani . . . . .
C76 C 0.2836(4) 0.2249(3) 0.9639(2) 0.0305 1.0000 Uani . . . . .
C77 C 0.2974(4) 0.2551(3) 0.8984(2) 0.0313 1.0000 Uani . . . . .
C78 C 0.2144(3) 0.2494(3) 0.8700(2) 0.0236 1.0000 Uani . . . . .
C80 C 0.0981(3) -0.1324(3) 0.6080(2) 0.0241 1.0000 Uani . . . . .
C83 C 0.1330(3) -0.1711(2) 0.6691(2) 0.0182 1.0000 Uani . . . . .
C84 C 0.0541(3) -0.2028(2) 0.7251(2) 0.0220 1.0000 Uani . . . . .
C85 C 0.0873(3) -0.2379(2) 0.7808(2) 0.0213 1.0000 Uani . . . . .
C86 C 0.1975(3) -0.2422(2) 0.78083(19) 0.0182 1.0000 Uani . . . . .
C87 C 0.2785(3) -0.2118(2) 0.72511(18) 0.0148 1.0000 Uani . . . . .
C88 C 0.2424(3) -0.1756(2) 0.66948(19) 0.0166 1.0000 Uani . . . . .
C90 C 0.4346(3) -0.2771(2) 0.78826(18) 0.0161 1.0000 Uani . . . . .
C91 C 0.4003(3) -0.3566(2) 0.80679(19) 0.0201 1.0000 Uani . . . . .
C92 C 0.4233(3) -0.4144(2) 0.85943(19) 0.0219 1.0000 Uani . . . . .
C93 C 0.3852(4) -0.4984(3) 0.8765(2) 0.0297 1.0000 Uani . . . . .
C97 C 0.4843(3) -0.3951(3) 0.8955(2) 0.0259 1.0000 Uani . . . . .
C98 C 0.5216(3) -0.3176(3) 0.8779(2) 0.0252 1.0000 Uani . . . . .
C99 C 0.4976(3) -0.2596(2) 0.82531(19) 0.0198 1.0000 Uani . . . . .
C100 C 0.5904(4) -0.2984(3) 0.9163(2) 0.0348 1.0000 Uani . . . . .
C104 C 0.4862(3) -0.2501(2) 0.66427(18) 0.0155 1.0000 Uani . . . . .
C105 C 0.4509(3) -0.2942(2) 0.62976(18) 0.0153 1.0000 Uani . . . . .
C106 C 0.5226(3) -0.3251(2) 0.58197(19) 0.0176 1.0000 Uani . . . . .
C107 C 0.6335(3) -0.3131(2) 0.56607(19) 0.0190 1.0000 Uani . . . . .
C108 C 0.6706(3) -0.2701(2) 0.6001(2) 0.0218 1.0000 Uani . U . . .
C109 C 0.5989(3) -0.2406(2) 0.64793(19) 0.0180 1.0000 Uani . . . . .
C110 C 0.7884(3) -0.25276(19) 0.58491(14) 0.0415 1.0000 Uani D U . . .
C114 C 0.4810(3) -0.3754(3) 0.5488(2) 0.0258 1.0000 Uani . . . . .
C118 C 0.4379(3) -0.1208(2) 0.71328(19) 0.0169 1.0000 Uani . . . . .
C119 C 0.4042(3) -0.0828(2) 0.76378(19) 0.0175 1.0000 Uani . . . . .
C120 C 0.4280(3) -0.0037(2) 0.7563(2) 0.0218 1.0000 Uani . . . . .
C121 C 0.3895(4) 0.0346(3) 0.8114(2) 0.0277 1.0000 Uani . . . . .
C125 C 0.4856(3) 0.0420(2) 0.6975(2) 0.0216 1.0000 Uani . . . . .
C126 C 0.5160(3) 0.0074(2) 0.6463(2) 0.0229 1.0000 Uani . . . . .
C127 C 0.4921(3) -0.0721(2) 0.65407(19) 0.0190 1.0000 Uani . . . . .
C128 C 0.5794(4) 0.0544(3) 0.5818(2) 0.0314 1.0000 Uani . . . . .
C132 C 0.0070(4) -0.2771(3) 0.8417(2) 0.0307 1.0000 Uani . . . . .
B1 B 0.4082(3) -0.2143(3) 0.7229(2) 0.0141 1.0000 Uani . . . . .
H1 H -0.0438 0.3132 0.6966 0.0168 1.0000 Uiso R . . . .
H41 H -0.0231 0.4930 0.6458 0.0192 1.0000 Uiso R . . . .
H51 H 0.0650 0.6072 0.5761 0.0219 1.0000 Uiso R . . . .
H61 H 0.1718 0.6769 0.6124 0.0243 1.0000 Uiso R . . . .
H71 H 0.1883 0.6333 0.7173 0.0242 1.0000 Uiso R . . . .
H81 H 0.0966 0.5217 0.7878 0.0210 1.0000 Uiso R . . . .
H101 H -0.2096 0.3815 0.7095 0.0220 1.0000 Uiso R . . . .
H111 H -0.3555 0.4545 0.6727 0.0252 1.0000 Uiso R . . . .
H121 H -0.4193 0.5751 0.6996 0.0291 1.0000 Uiso R . . . .
H131 H -0.3354 0.6248 0.7600 0.0270 1.0000 Uiso R . . . .
H141 H -0.1841 0.5557 0.7927 0.0232 1.0000 Uiso R . . . .
H161 H 0.0966 0.3903 0.8503 0.0261 1.0000 Uiso R . . . .
H171 H 0.0984 0.4006 0.9520 0.0352 1.0000 Uiso R . . . .
H181 H -0.0605 0.4349 1.0215 0.0411 1.0000 Uiso R . . . .
H191 H -0.2207 0.4631 0.9881 0.0391 1.0000 Uiso R . . . .
H201 H -0.2251 0.4544 0.8857 0.0289 1.0000 Uiso R . . . .
H231 H 0.2445 0.4334 0.7148 0.0251 1.0000 Uiso R . . . .
H241 H 0.4046 0.4522 0.7389 0.0290 1.0000 Uiso R . . . .
H251 H 0.5339 0.3468 0.7521 0.0312 1.0000 Uiso R . . . .
H261 H 0.5092 0.2250 0.7332 0.0259 1.0000 Uiso R . . . .
H271 H 0.3549 0.2065 0.7042 0.0201 1.0000 Uiso R . . . .
H291 H 0.0270 0.3404 0.5993 0.0200 1.0000 Uiso R . . . .
H301 H 0.0366 0.4230 0.4960 0.0251 1.0000 Uiso R . . . .
H311 H 0.1751 0.5148 0.4471 0.0290 1.0000 Uiso R . . . .
H321 H 0.3068 0.5192 0.5006 0.0270 1.0000 Uiso R . . . .
H331 H 0.3019 0.4326 0.6014 0.0213 1.0000 Uiso R . . . .
H351 H 0.3251 0.2504 0.5905 0.0212 1.0000 Uiso R . . . .
H361 H 0.3483 0.1431 0.5436 0.0251 1.0000 Uiso R . . . .
H371 H 0.2135 0.0481 0.5776 0.0230 1.0000 Uiso R . . . .
H381 H 0.0639 0.0559 0.6624 0.0198 1.0000 Uiso R . . . .
H441 H -0.2353 0.3278 0.8626 0.0181 1.0000 Uiso R . . . .
H451 H -0.4133 0.2876 0.9021 0.0219 1.0000 Uiso R . . . .
H461 H -0.4676 0.1812 0.8749 0.0280 1.0000 Uiso R . . . .
H471 H -0.3439 0.1150 0.8061 0.0231 1.0000 Uiso R . . . .
H491 H -0.0109 0.1790 0.5908 0.0218 1.0000 Uiso R . . . .
H501 H -0.0625 0.2509 0.4974 0.0250 1.0000 Uiso R . . . .
H511 H -0.2288 0.3238 0.5044 0.0292 1.0000 Uiso R . . . .
H521 H -0.3416 0.3277 0.6047 0.0261 1.0000 Uiso R . . . .
H531 H -0.2914 0.2569 0.6974 0.0231 1.0000 Uiso R . . . .
H551 H -0.1802 0.0096 0.8327 0.0261 1.0000 Uiso R . . . .
H561 H -0.2369 -0.1185 0.8453 0.0351 1.0000 Uiso R . . . .
H571 H -0.2560 -0.1558 0.7566 0.0339 1.0000 Uiso R . . . .
H581 H -0.2129 -0.0679 0.6551 0.0310 1.0000 Uiso R . . . .
H591 H -0.1568 0.0613 0.6420 0.0243 1.0000 Uiso R . . . .
H611 H 0.0574 -0.0022 0.7536 0.0223 1.0000 Uiso R . . . .
H621 H 0.1016 -0.1049 0.8349 0.0260 1.0000 Uiso R . . . .
H631 H 0.1130 -0.0784 0.9305 0.0232 1.0000 Uiso R . . . .
H641 H 0.0736 0.0512 0.9439 0.0220 1.0000 Uiso R . . . .
H681 H -0.1565 0.0873 0.9211 0.0212 1.0000 Uiso R . . . .
H691 H -0.3183 0.0752 1.0019 0.0261 1.0000 Uiso R . . . .
H701 H -0.3705 0.1691 1.0616 0.0290 1.0000 Uiso R . . . .
H711 H -0.2587 0.2741 1.0450 0.0281 1.0000 Uiso R . . . .
H721 H -0.0935 0.2870 0.9648 0.0229 1.0000 Uiso R . . . .
H741 H 0.0380 0.1618 0.9995 0.0269 1.0000 Uiso R . . . .
H751 H 0.1789 0.1688 1.0461 0.0350 1.0000 Uiso R . . . .
H761 H 0.3398 0.2280 0.9830 0.0361 1.0000 Uiso R . . . .
H771 H 0.3628 0.2786 0.8728 0.0381 1.0000 Uiso R . . . .
H781 H 0.2240 0.2701 0.8248 0.0282 1.0000 Uiso R . . . .
H841 H -0.0201 -0.2004 0.7252 0.0270 1.0000 Uiso R . . . .
H861 H 0.2181 -0.2668 0.8199 0.0231 1.0000 Uiso R . . . .
H881 H 0.2938 -0.1536 0.6309 0.0200 1.0000 Uiso R . . . .
H911 H 0.3598 -0.3713 0.7825 0.0241 1.0000 Uiso R . . . .
H971 H 0.5012 -0.4340 0.9310 0.0311 1.0000 Uiso R . . . .
H991 H 0.5230 -0.2075 0.8142 0.0249 1.0000 Uiso R . . . .
H1051 H 0.3763 -0.3040 0.6392 0.0190 1.0000 Uiso R . . . .
H1071 H 0.6819 -0.3335 0.5336 0.0238 1.0000 Uiso R . . . .
H1091 H 0.6270 -0.2134 0.6708 0.0221 1.0000 Uiso R . . . .
H1191 H 0.3635 -0.1119 0.8040 0.0210 1.0000 Uiso R . . . .
H1251 H 0.5037 0.0952 0.6928 0.0270 1.0000 Uiso R . . . .
H1271 H 0.5133 -0.0944 0.6182 0.0239 1.0000 Uiso R . . . .
F1130 F 0.8496(3) -0.2742(3) 0.53251(19) 0.0553 0.737(4) Uani D U P 1 1
F1131 F 0.8480(5) -0.3212(3) 0.5859(6) 0.0553 0.263(4) Uani D U P 1 2
F1110 F 0.8304(3) -0.2775(3) 0.63625(17) 0.0530 0.737(4) Uani D U P 1 1
F1111 F 0.8124(6) -0.2301(7) 0.6317(3) 0.0496 0.263(4) Uani D U P 1 2
F1120 F 0.8049(3) -0.17333(19) 0.5660(2) 0.0451 0.737(4) Uani D U P 1 1
F1121 F 0.8316(6) -0.2031(6) 0.5286(3) 0.0498 0.263(4) Uani D U P 1 2
H21 H 0.5879 -0.0535 0.0406 0.1142 0.5000 Uiso . . . . .
H22 H 0.4931 -0.0985 0.0358 0.1142 0.5000 Uiso . . . . .

loop_
_atom_site_aniso_label
_atom_site_aniso_U_11
_atom_site_aniso_U_22
_atom_site_aniso_U_33
_atom_site_aniso_U_23
_atom_site_aniso_U_13
_atom_site_aniso_U_12
Ir1 0.00745(7) 0.00739(7) 0.00806(7) -0.00191(5) -0.00259(5) -0.00070(4)
Cl1 0.131(2) 0.0641(13) 0.190(3) -0.0224(16) -0.102(2) -0.0038(13)
P1 0.0096(4) 0.0101(4) 0.0123(4) -0.0035(3) -0.0037(4) -0.0001(3)
P2 0.0128(4) 0.0119(4) 0.0106(4) -0.0020(3) -0.0044(4) -0.0009(3)
P3 0.0111(4) 0.0124(4) 0.0122(4) -0.0025(4) -0.0047(4) -0.0021(3)
P4 0.0129(4) 0.0100(4) 0.0107(4) -0.0037(3) -0.0029(4) -0.0001(3)
F79 0.0480(17) 0.0331(15) 0.0571(19) -0.0064(13) -0.0366(15) -0.0126(13)
F81 0.0276(16) 0.127(3) 0.0243(15) -0.0045(18) -0.0094(13) 0.0096(18)
F82 0.079(2) 0.0194(14) 0.060(2) -0.0112(13) -0.0484(18) 0.0088(14)
F94 0.0472(17) 0.0261(14) 0.0415(16) -0.0131(12) -0.0007(13) -0.0030(12)
F95 0.0445(19) 0.0262(16) 0.113(3) 0.0106(17) -0.034(2) -0.0160(14)
F96 0.094(3) 0.0249(15) 0.0287(16) 0.0009(12) 0.0105(16) -0.0130(16)
F101 0.079(3) 0.091(3) 0.0289(17) -0.0064(17) -0.0223(17) -0.033(2)
F102 0.136(4) 0.069(2) 0.068(2) 0.0245(19) -0.080(3) -0.062(3)
F103 0.052(2) 0.204(6) 0.158(5) -0.131(5) -0.071(3) 0.054(3)
F115 0.0168(14) 0.102(3) 0.075(2) -0.071(2) -0.0131(14) 0.0041(15)
F116 0.0439(17) 0.0593(19) 0.0259(14) -0.0248(13) -0.0027(12) -0.0123(14)
F117 0.063(2) 0.0335(16) 0.063(2) -0.0196(15) -0.0227(17) -0.0132(15)
F122 0.0589(19) 0.0312(15) 0.0213(13) -0.0072(11) -0.0035(13) -0.0150(13)
F123 0.0376(16) 0.0382(16) 0.0419(16) -0.0205(13) -0.0042(13) -0.0200(12)
F124 0.0319(15) 0.0339(15) 0.0439(17) -0.0118(13) -0.0016(13) 0.0037(12)
F129 0.199(5) 0.043(2) 0.042(2) -0.0027(17) 0.021(3) -0.067(3)
F130 0.056(2) 0.068(2) 0.0254(15) 0.0057(14) -0.0091(14) -0.0108(17)
F131 0.0246(17) 0.136(4) 0.054(2) 0.053(2) 0.0074(16) 0.003(2)
F133 0.061(2) 0.0255(15) 0.0377(16) -0.0023(12) 0.0088(14) -0.0094(13)
F134 0.091(3) 0.068(2) 0.0381(18) -0.0306(17) 0.0325(18) -0.044(2)
F135 0.0189(17) 0.129(4) 0.081(3) 0.057(3) 0.0051(17) 0.0014(19)
C1 0.0123(18) 0.0073(16) 0.0198(19) -0.0042(14) -0.0094(15) 0.0017(13)
C2 0.083(10) 0.055(8) 0.055(8) 0.008(6) -0.048(7) -0.020(7)
C3 0.0106(17) 0.0110(17) 0.0183(19) -0.0050(14) -0.0016(14) 0.0002(13)
C4 0.0139(18) 0.0168(19) 0.0176(19) -0.0073(15) -0.0036(15) 0.0012(14)
C5 0.021(2) 0.0156(19) 0.0158(19) -0.0030(15) -0.0026(16) 0.0019(15)
C6 0.021(2) 0.0119(18) 0.024(2) -0.0060(16) 0.0020(16) -0.0008(15)
C7 0.020(2) 0.0148(19) 0.027(2) -0.0101(16) -0.0043(17) -0.0029(15)
C8 0.0180(19) 0.0137(18) 0.0200(19) -0.0053(15) -0.0063(16) -0.0017(15)
C9 0.0099(17) 0.0137(18) 0.0149(18) 0.0007(14) -0.0016(14) 0.0003(14)
C10 0.0148(19) 0.0173(19) 0.0171(19) -0.0007(15) -0.0017(15) -0.0010(15)
C11 0.0142(19) 0.022(2) 0.023(2) 0.0010(16) -0.0066(16) -0.0039(15)
C12 0.0136(19) 0.023(2) 0.026(2) 0.0022(17) -0.0028(17) 0.0050(16)
C13 0.019(2) 0.017(2) 0.027(2) -0.0039(17) -0.0010(17) 0.0070(16)
C14 0.018(2) 0.0173(19) 0.019(2) -0.0041(15) -0.0018(16) -0.0003(15)
C15 0.026(2) 0.0085(17) 0.0151(18) -0.0027(14) -0.0060(16) -0.0030(15)
C16 0.030(2) 0.0146(19) 0.018(2) -0.0025(15) -0.0095(17) -0.0047(16)
C17 0.045(3) 0.023(2) 0.025(2) -0.0002(18) -0.018(2) -0.013(2)
C18 0.064(3) 0.023(2) 0.019(2) -0.0073(18) -0.012(2) -0.013(2)
C19 0.051(3) 0.023(2) 0.020(2) -0.0098(18) 0.004(2) -0.002(2)
C20 0.029(2) 0.017(2) 0.021(2) -0.0079(16) -0.0011(17) 0.0003(17)
C22 0.0111(17) 0.0180(19) 0.0137(18) -0.0043(14) -0.0042(14) -0.0021(14)
C23 0.021(2) 0.020(2) 0.025(2) -0.0064(17) -0.0071(17) -0.0024(16)
C24 0.028(2) 0.024(2) 0.028(2) -0.0084(18) -0.0096(18) -0.0091(17)
C25 0.017(2) 0.031(2) 0.028(2) -0.0024(18) -0.0108(18) -0.0088(17)
C26 0.0156(19) 0.021(2) 0.025(2) 0.0016(16) -0.0076(16) -0.0019(15)
C27 0.0129(18) 0.0167(19) 0.0176(19) -0.0032(15) -0.0041(15) -0.0013(14)
C28 0.0127(17) 0.0098(17) 0.0121(17) -0.0042(14) -0.0005(14) 0.0031(13)
C29 0.0171(19) 0.0155(18) 0.0153(19) -0.0020(15) -0.0035(15) -0.0021(15)
C30 0.025(2) 0.023(2) 0.019(2) -0.0093(16) -0.0087(17) 0.0043(17)
C31 0.030(2) 0.021(2) 0.0123(19) 0.0026(16) -0.0018(17) 0.0025(17)
C32 0.022(2) 0.0156(19) 0.019(2) 0.0016(16) 0.0026(16) -0.0032(16)
C33 0.0139(19) 0.0168(19) 0.024(2) -0.0045(16) -0.0037(16) 0.0015(15)
C34 0.0140(18) 0.0120(17) 0.0152(18) -0.0053(14) -0.0055(15) 0.0005(14)
C35 0.0165(19) 0.0174(19) 0.0169(19) -0.0047(15) -0.0019(15) -0.0019(15)
C36 0.018(2) 0.023(2) 0.020(2) -0.0088(16) -0.0014(16) 0.0019(16)
C37 0.021(2) 0.0175(19) 0.022(2) -0.0103(16) -0.0067(16) 0.0046(15)
C38 0.0180(19) 0.0136(18) 0.021(2) -0.0057(15) -0.0079(16) -0.0005(15)
C39 0.0143(18) 0.0115(17) 0.0155(18) -0.0027(14) -0.0091(15) 0.0013(14)
C42 0.0112(17) 0.0173(18) 0.0112(17) -0.0018(14) -0.0043(14) -0.0018(14)
C43 0.0139(18) 0.0126(17) 0.0118(17) 0.0005(14) -0.0066(14) 0.0002(14)
C44 0.0151(19) 0.0154(18) 0.0153(18) -0.0022(15) -0.0050(15) 0.0007(14)
C45 0.0132(18) 0.023(2) 0.0146(18) -0.0037(16) -0.0007(15) 0.0011(15)
C46 0.0126(19) 0.034(2) 0.022(2) -0.0060(18) -0.0005(16) -0.0075(17)
C47 0.0153(19) 0.026(2) 0.020(2) -0.0047(16) -0.0078(16) -0.0061(16)
C48 0.0128(17) 0.0126(17) 0.0150(18) -0.0032(14) -0.0056(14) -0.0053(14)
C49 0.0170(19) 0.021(2) 0.0185(19) -0.0061(16) -0.0085(16) 0.0011(15)
C50 0.025(2) 0.025(2) 0.0134(19) -0.0026(16) -0.0042(16) -0.0062(17)
C51 0.025(2) 0.026(2) 0.017(2) -0.0001(17) -0.0111(17) -0.0014(17)
C52 0.020(2) 0.024(2) 0.023(2) -0.0038(17) -0.0116(17) 0.0044(16)
C53 0.018(2) 0.020(2) 0.0172(19) -0.0030(16) -0.0037(16) -0.0025(15)
C54 0.0138(18) 0.0144(18) 0.021(2) -0.0039(15) -0.0072(15) -0.0015(14)
C55 0.025(2) 0.022(2) 0.023(2) -0.0046(17) -0.0092(17) -0.0081(17)
C56 0.035(3) 0.020(2) 0.031(2) 0.0025(18) -0.012(2) -0.0110(18)
C57 0.028(2) 0.018(2) 0.042(3) -0.0059(19) -0.013(2) -0.0085(17)
C58 0.027(2) 0.025(2) 0.035(2) -0.0126(19) -0.0165(19) -0.0029(18)
C59 0.021(2) 0.0169(19) 0.021(2) -0.0046(16) -0.0074(16) -0.0006(15)
C60 0.0092(17) 0.0142(18) 0.0177(19) -0.0017(15) -0.0052(14) -0.0006(14)
C61 0.022(2) 0.0144(19) 0.024(2) -0.0067(16) -0.0100(17) -0.0017(15)
C62 0.025(2) 0.0111(18) 0.030(2) -0.0026(16) -0.0126(18) -0.0002(15)
C63 0.018(2) 0.0143(19) 0.020(2) 0.0031(15) -0.0065(16) 0.0008(15)
C64 0.021(2) 0.0177(19) 0.0163(19) -0.0012(15) -0.0083(16) -0.0020(15)
C65 0.0101(17) 0.0144(18) 0.0155(18) -0.0050(14) -0.0026(14) -0.0009(14)
C67 0.0179(19) 0.0168(18) 0.0090(17) 0.0006(14) -0.0064(15) -0.0004(15)
C68 0.0171(19) 0.0188(19) 0.0143(18) -0.0002(15) -0.0082(15) 0.0001(15)
C69 0.017(2) 0.023(2) 0.021(2) 0.0021(16) -0.0052(16) -0.0056(16)
C70 0.019(2) 0.029(2) 0.017(2) 0.0025(17) -0.0002(16) 0.0020(17)
C71 0.025(2) 0.022(2) 0.019(2) -0.0030(16) -0.0043(17) 0.0025(17)
C72 0.023(2) 0.0181(19) 0.0140(19) -0.0011(15) -0.0044(16) -0.0038(16)
C73 0.0165(19) 0.0169(19) 0.0155(18) -0.0048(15) -0.0097(15) 0.0019(14)
C74 0.022(2) 0.031(2) 0.015(2) -0.0029(17) -0.0051(16) -0.0039(17)
C75 0.030(2) 0.043(3) 0.017(2) -0.0070(19) -0.0124(18) -0.001(2)
C76 0.022(2) 0.048(3) 0.031(2) -0.016(2) -0.0170(19) 0.001(2)
C77 0.016(2) 0.052(3) 0.026(2) -0.008(2) -0.0050(18) -0.008(2)
C78 0.018(2) 0.037(2) 0.017(2) -0.0072(18) -0.0054(16) -0.0026(17)
C80 0.016(2) 0.024(2) 0.036(2) -0.0124(19) -0.0071(18) -0.0015(16)
C83 0.0160(19) 0.0130(18) 0.028(2) -0.0101(16) -0.0055(16) 0.0018(14)
C84 0.0145(19) 0.018(2) 0.035(2) -0.0106(17) -0.0039(17) -0.0009(15)
C85 0.0160(19) 0.0172(19) 0.027(2) -0.0086(17) 0.0042(16) 0.0004(15)
C86 0.020(2) 0.0146(18) 0.022(2) -0.0102(16) -0.0032(16) 0.0013(15)
C87 0.0152(18) 0.0123(17) 0.0197(19) -0.0104(15) -0.0025(15) -0.0005(14)
C88 0.0157(19) 0.0132(18) 0.022(2) -0.0084(15) -0.0010(15) -0.0033(14)
C90 0.0146(18) 0.0176(19) 0.0152(18) -0.0064(15) -0.0004(15) 0.0008(15)
C91 0.018(2) 0.019(2) 0.023(2) -0.0085(16) -0.0016(16) -0.0012(15)
C92 0.019(2) 0.021(2) 0.020(2) -0.0025(16) 0.0004(16) 0.0003(16)
C93 0.035(3) 0.019(2) 0.029(2) 0.0001(18) -0.005(2) 0.0006(18)
C97 0.021(2) 0.028(2) 0.021(2) 0.0024(17) -0.0011(17) 0.0007(17)
C98 0.021(2) 0.034(2) 0.021(2) -0.0049(18) -0.0072(17) -0.0026(18)
C99 0.018(2) 0.021(2) 0.020(2) -0.0045(16) -0.0029(16) -0.0048(16)
C100 0.031(3) 0.043(3) 0.031(3) -0.002(2) -0.015(2) -0.006(2)
C104 0.0152(18) 0.0135(18) 0.0167(19) -0.0005(15) -0.0057(15) -0.0008(14)
C105 0.0089(17) 0.0193(19) 0.0181(19) -0.0056(15) -0.0031(14) -0.0015(14)
C106 0.0143(19) 0.020(2) 0.020(2) -0.0060(16) -0.0051(15) 0.0003(15)
C107 0.0143(19) 0.023(2) 0.020(2) -0.0091(16) -0.0014(16) 0.0010(15)
C108 0.0184(12) 0.0200(18) 0.029(2) -0.0080(16) -0.0077(10) 0.0018(11)
C109 0.0141(19) 0.0193(19) 0.022(2) -0.0055(16) -0.0059(16) -0.0026(15)
C110 0.0132(14) 0.0536(15) 0.0595(16) -0.0172(12) -0.0061(9) -0.0089(10)
C114 0.015(2) 0.035(2) 0.033(2) -0.020(2) -0.0052(18) 0.0011(17)
C118 0.0114(18) 0.0167(19) 0.024(2) -0.0051(16) -0.0076(16) 0.0002(14)
C119 0.0138(18) 0.0175(19) 0.021(2) -0.0049(16) -0.0021(15) -0.0038(15)
C120 0.022(2) 0.019(2) 0.025(2) -0.0070(17) -0.0060(17) -0.0018(16)
C121 0.029(2) 0.021(2) 0.033(2) -0.0104(19) -0.0005(19) -0.0102(18)
C125 0.022(2) 0.0125(19) 0.029(2) -0.0020(16) -0.0056(17) -0.0057(15)
C126 0.022(2) 0.022(2) 0.022(2) 0.0000(17) -0.0053(17) -0.0033(17)
C127 0.021(2) 0.019(2) 0.0175(19) -0.0049(16) -0.0060(16) -0.0005(16)
C128 0.041(3) 0.026(2) 0.024(2) -0.0005(19) -0.006(2) -0.007(2)
C132 0.022(2) 0.027(2) 0.034(3) -0.005(2) 0.0060(19) -0.0011(18)
B1 0.013(2) 0.015(2) 0.016(2) -0.0049(16) -0.0046(16) -0.0025(16)
F1130 0.0186(14) 0.071(2) 0.0756(17) -0.0308(15) 0.0064(13) -0.0147(15)
F1131 0.0079(16) 0.0600(17) 0.093(2) -0.0211(15) -0.002(2) -0.0057(16)
F1110 0.0163(15) 0.070(2) 0.0727(17) -0.0090(15) -0.0169(13) -0.0102(16)
F1111 0.022(2) 0.069(2) 0.0638(17) -0.0160(16) -0.0150(18) -0.015(2)
F1120 0.0183(16) 0.0560(15) 0.062(2) -0.0149(13) -0.0056(15) -0.0156(12)
F1121 0.018(2) 0.0678(18) 0.0595(16) -0.0173(14) 0.0017(17) -0.012(2)

loop_
_atom_type_symbol
_atom_type_scat_dispersion_real
_atom_type_scat_dispersion_imag
_atom_type_scat_Cromer_Mann_a1
_atom_type_scat_Cromer_Mann_b1
_atom_type_scat_Cromer_Mann_a2
_atom_type_scat_Cromer_Mann_b2
_atom_type_scat_Cromer_Mann_a3
_atom_type_scat_Cromer_Mann_b3
_atom_type_scat_Cromer_Mann_a4
_atom_type_scat_Cromer_Mann_b4
_atom_type_scat_Cromer_Mann_c
_atom_type_scat_source
C 0.0033 0.0016 2.3100 20.8439 1.0200 10.2075 1.5886 0.5687 0.8650 51.6512 0.2156 'International Tables Vol C 4.2.6.8 and 6.1.1.4'
H 0.0000 0.0000 0.4930 10.5109 0.3229 26.1257 0.1402 3.1424 0.0408 57.7998 0.0030 'International Tables Vol C 4.2.6.8 and 6.1.1.4'
B 0.0013 0.0007 2.0545 23.2185 1.3326 1.0210 1.0979 60.3498 0.7068 0.1403 -0.1932 'International Tables Vol C 4.2.6.8 and 6.1.1.4'
F 0.0171 0.0103 3.5392 10.2825 2.6412 4.2944 1.5170 0.2615 1.0243 26.1476 0.2776 'International Tables Vol C 4.2.6.8 and 6.1.1.4'
P 0.1023 0.0942 6.4345 1.9067 4.1791 27.1570 1.7800 0.5260 1.4908 68.1645 1.1149 'International Tables Vol C 4.2.6.8 and 6.1.1.4'
Ir -1.4442 7.9887 27.3049 1.5928 16.7296 8.8655 15.6115 0.4179 5.8338 45.0011 11.4722 'International Tables Vol C 4.2.6.8 and 6.1.1.4'
Cl 0.1484 0.1585 11.4604 0.0104 7.1964 1.1662 6.2556 18.5194 1.6455 47.7784 -9.5574 'International Tables Vol C 4.2.6.8 and 6.1.1.4'

loop_
_geom_angle_atom_site_label_1
_geom_angle_site_symmetry_1
_geom_angle_atom_site_label_2
_geom_angle_atom_site_label_3
_geom_angle_site_symmetry_3
_geom_angle
_geom_angle_publ_flag
P1 . Ir1 P2 . 108.89(3) yes
P1 . Ir1 P4 . 98.20(3) yes
P2 . Ir1 P4 . 102.96(3) yes
P1 . Ir1 C1 . 82.21(10) yes
P2 . Ir1 C1 . 83.90(9) yes
P4 . Ir1 C1 . 172.49(9) yes
P1 . Ir1 C43 . 162.55(10) yes
P2 . Ir1 C43 . 83.48(10) yes
P4 . Ir1 C43 . 90.63(10) yes
C1 . Ir1 C43 . 87.09(14) yes
P1 . Ir1 H1 . 76.1 no
P2 . Ir1 H1 . 168.7 no
P4 . Ir1 H1 . 86.0 no
C1 . Ir1 H1 . 86.8 no
C43 . Ir1 H1 . 89.6 no
C2 2_655 Cl1 C2 . 62.9(7) yes
Ir1 . P1 C22 . 126.76(12) yes
Ir1 . P1 C28 . 118.57(12) yes
C22 . P1 C28 . 101.55(16) yes
Ir1 . P1 C34 . 103.79(12) yes
C22 . P1 C34 . 104.36(17) yes
C28 . P1 C34 . 97.05(16) yes
Ir1 . P2 C65 . 102.22(12) yes
Ir1 . P2 C67 . 115.80(12) yes
C65 . P2 C67 . 101.04(17) yes
Ir1 . P2 C73 . 129.78(13) yes
C65 . P2 C73 . 102.28(17) yes
C67 . P2 C73 . 101.45(17) yes
C1 . P3 C42 . 104.92(17) yes
C1 . P3 C48 . 114.34(16) yes
C42 . P3 C48 . 106.33(17) yes
C1 . P3 C54 . 118.61(16) yes
C42 . P3 C54 . 107.00(18) yes
C48 . P3 C54 . 104.86(16) yes
Ir1 . P4 C3 . 120.58(12) yes
Ir1 . P4 C9 . 116.37(12) yes
C3 . P4 C9 . 94.10(16) yes
Ir1 . P4 C15 . 115.24(12) yes
C3 . P4 C15 . 101.92(17) yes
C9 . P4 C15 . 105.55(17) yes
Ir1 . C1 P3 . 99.42(15) yes
Ir1 . C1 C39 . 114.3(2) yes
P3 . C1 C39 . 112.3(2) yes
Ir1 . C1 C60 . 113.6(2) yes
P3 . C1 C60 . 109.5(2) yes
C39 . C1 C60 . 107.6(3) yes
Cl1 . C2 C2 2_655 47.1(8) yes
Cl1 . C2 Cl1 2_655 117.1(7) yes
C2 2_655 C2 Cl1 2_655 70.0(8) yes
Cl1 . C2 H21 . 109.5 no
C2 2_655 C2 H21 . 125.5 no
Cl1 2_655 C2 H21 . 106.0 no
Cl1 . C2 H22 . 109.7 no
C2 2_655 C2 H22 . 125.9 no
Cl1 2_655 C2 H22 . 106.3 no
H21 . C2 H22 . 107.8 no
P4 . C3 C4 . 116.5(3) yes
P4 . C3 C8 . 124.5(3) yes
C4 . C3 C8 . 118.6(3) yes
C3 . C4 C5 . 120.8(3) yes
C3 . C4 H41 . 119.2 no
C5 . C4 H41 . 120.0 no
C4 . C5 C6 . 120.4(4) yes
C4 . C5 H51 . 119.9 no
C6 . C5 H51 . 119.8 no
C5 . C6 C7 . 119.5(4) yes
C5 . C6 H61 . 121.0 no
C7 . C6 H61 . 119.5 no
C6 . C7 C8 . 120.5(4) yes
C6 . C7 H71 . 119.9 no
C8 . C7 H71 . 119.5 no
C3 . C8 C7 . 120.2(4) yes
C3 . C8 H81 . 119.7 no
C7 . C8 H81 . 120.1 no
P4 . C9 C10 . 120.9(3) yes
P4 . C9 C14 . 119.4(3) yes
C10 . C9 C14 . 118.9(3) yes
C9 . C10 C11 . 120.1(4) yes
C9 . C10 H101 . 120.2 no
C11 . C10 H101 . 119.7 no
C10 . C11 C12 . 120.3(4) yes
C10 . C11 H111 . 120.1 no
C12 . C11 H111 . 119.6 no
C11 . C12 C13 . 120.0(4) yes
C11 . C12 H121 . 121.1 no
C13 . C12 H121 . 119.0 no
C12 . C13 C14 . 119.9(4) yes
C12 . C13 H131 . 120.0 no
C14 . C13 H131 . 120.1 no
C9 . C14 C13 . 120.7(4) yes
C9 . C14 H141 . 119.4 no
C13 . C14 H141 . 119.9 no
P4 . C15 C16 . 117.1(3) yes
P4 . C15 C20 . 124.3(3) yes
C16 . C15 C20 . 118.6(4) yes
C15 . C16 C17 . 120.9(4) yes
C15 . C16 H161 . 119.4 no
C17 . C16 H161 . 119.7 no
C16 . C17 C18 . 120.0(4) yes
C16 . C17 H171 . 119.8 no
C18 . C17 H171 . 120.1 no
C17 . C18 C19 . 119.9(4) yes
C17 . C18 H181 . 119.9 no
C19 . C18 H181 . 120.1 no
C18 . C19 C20 . 120.6(4) yes
C18 . C19 H191 . 119.2 no
C20 . C19 H191 . 120.2 no
C15 . C20 C19 . 120.0(4) yes
C15 . C20 H201 . 119.9 no
C19 . C20 H201 . 120.1 no
P1 . C22 C23 . 119.2(3) yes
P1 . C22 C27 . 121.7(3) yes
C23 . C22 C27 . 119.0(3) yes
C22 . C23 C24 . 119.8(4) yes
C22 . C23 H231 . 120.6 no
C24 . C23 H231 . 119.5 no
C23 . C24 C25 . 120.4(4) yes
C23 . C24 H241 . 119.5 no
C25 . C24 H241 . 120.1 no
C24 . C25 C26 . 119.7(4) yes
C24 . C25 H251 . 119.6 no
C26 . C25 H251 . 120.7 no
C25 . C26 C27 . 121.0(4) yes
C25 . C26 H261 . 120.2 no
C27 . C26 H261 . 118.8 no
C22 . C27 C26 . 120.1(4) yes
C22 . C27 H271 . 120.0 no
C26 . C27 H271 . 119.9 no
P1 . C28 C29 . 117.1(3) yes
P1 . C28 C33 . 124.0(3) yes
C29 . C28 C33 . 118.4(3) yes
C28 . C29 C30 . 120.6(4) yes
C28 . C29 H291 . 119.0 no
C30 . C29 H291 . 120.4 no
C29 . C30 C31 . 120.5(4) yes
C29 . C30 H301 . 119.7 no
C31 . C30 H301 . 119.8 no
C30 . C31 C32 . 119.3(4) yes
C30 . C31 H311 . 120.1 no
C32 . C31 H311 . 120.5 no
C31 . C32 C33 . 120.6(4) yes
C31 . C32 H321 . 119.9 no
C33 . C32 H321 . 119.5 no
C28 . C33 C32 . 120.5(4) yes
C28 . C33 H331 . 119.9 no
C32 . C33 H331 . 119.6 no
P1 . C34 C35 . 121.0(3) yes
P1 . C34 C39 . 116.8(3) yes
C35 . C34 C39 . 121.8(3) yes
C34 . C35 C36 . 120.3(4) yes
C34 . C35 H351 . 120.0 no
C36 . C35 H351 . 119.7 no
C35 . C36 C37 . 119.1(4) yes
C35 . C36 H361 . 119.9 no
C37 . C36 H361 . 121.0 no
C36 . C37 C38 . 120.6(4) yes
C36 . C37 H371 . 119.6 no
C38 . C37 H371 . 119.9 no
C37 . C38 C39 . 121.4(3) yes
C37 . C38 H381 . 119.3 no
C39 . C38 H381 . 119.3 no
C1 . C39 C38 . 123.1(3) yes
C1 . C39 C34 . 120.2(3) yes
C38 . C39 C34 . 116.7(3) yes
P3 . C42 C43 . 113.2(3) yes
P3 . C42 C47 . 122.7(3) yes
C43 . C42 C47 . 123.7(3) yes
Ir1 . C43 C42 . 118.1(3) yes
Ir1 . C43 C44 . 127.8(3) yes
C42 . C43 C44 . 114.0(3) yes
C43 . C44 C45 . 123.2(4) yes
C43 . C44 H441 . 118.6 no
C45 . C44 H441 . 118.2 no
C44 . C45 C46 . 120.2(4) yes
C44 . C45 H451 . 120.7 no
C46 . C45 H451 . 119.1 no
C45 . C46 C47 . 119.5(4) yes
C45 . C46 H461 . 119.6 no
C47 . C46 H461 . 120.9 no
C42 . C47 C46 . 119.4(4) yes
C42 . C47 H471 . 120.4 no
C46 . C47 H471 . 120.2 no
P3 . C48 C49 . 124.0(3) yes
P3 . C48 C53 . 116.9(3) yes
C49 . C48 C53 . 118.8(3) yes
C48 . C49 C50 . 120.2(4) yes
C48 . C49 H491 . 119.8 no
C50 . C49 H491 . 120.0 no
C49 . C50 C51 . 120.0(4) yes
C49 . C50 H501 . 119.9 no
C51 . C50 H501 . 120.1 no
C50 . C51 C52 . 120.1(4) yes
C50 . C51 H511 . 119.9 no
C52 . C51 H511 . 120.1 no
C51 . C52 C53 . 120.2(4) yes
C51 . C52 H521 . 120.2 no
C53 . C52 H521 . 119.6 no
C48 . C53 C52 . 120.7(4) yes
C48 . C53 H531 . 120.0 no
C52 . C53 H531 . 119.3 no
P3 . C54 C55 . 118.4(3) yes
P3 . C54 C59 . 122.3(3) yes
C55 . C54 C59 . 119.1(3) yes
C54 . C55 C56 . 120.7(4) yes
C54 . C55 H551 . 119.0 no
C56 . C55 H551 . 120.3 no
C55 . C56 C57 . 119.8(4) yes
C55 . C56 H561 . 120.1 no
C57 . C56 H561 . 120.0 no
C56 . C57 C58 . 120.1(4) yes
C56 . C57 H571 . 119.8 no
C58 . C57 H571 . 120.1 no
C57 . C58 C59 . 120.4(4) yes
C57 . C58 H581 . 119.8 no
C59 . C58 H581 . 119.8 no
C58 . C59 C54 . 119.8(4) yes
C58 . C59 H591 . 120.1 no
C54 . C59 H591 . 120.1 no
C1 . C60 C61 . 121.5(3) yes
C1 . C60 C65 . 121.5(3) yes
C61 . C60 C65 . 116.9(3) yes
C60 . C61 C62 . 122.0(4) yes
C60 . C61 H611 . 119.1 no
C62 . C61 H611 . 118.9 no
C61 . C62 C63 . 120.5(4) yes
C61 . C62 H621 . 119.8 no
C63 . C62 H621 . 119.7 no
C62 . C63 C64 . 118.7(3) yes
C62 . C63 H631 . 121.1 no
C64 . C63 H631 . 120.2 no
C63 . C64 C65 . 121.0(4) yes
C63 . C64 H641 . 119.3 no
C65 . C64 H641 . 119.7 no
P2 . C65 C60 . 118.6(3) yes
P2 . C65 C64 . 120.5(3) yes
C60 . C65 C64 . 120.8(3) yes
P2 . C67 C68 . 120.7(3) yes
P2 . C67 C72 . 120.4(3) yes
C68 . C67 C72 . 118.8(4) yes
C67 . C68 C69 . 120.3(4) yes
C67 . C68 H681 . 120.0 no
C69 . C68 H681 . 119.7 no
C68 . C69 C70 . 120.2(4) yes
C68 . C69 H691 . 120.7 no
C70 . C69 H691 . 119.2 no
C69 . C70 C71 . 120.0(4) yes
C69 . C70 H701 . 119.5 no
C71 . C70 H701 . 120.5 no
C70 . C71 C72 . 119.9(4) yes
C70 . C71 H711 . 119.3 no
C72 . C71 H711 . 120.8 no
C67 . C72 C71 . 120.7(4) yes
C67 . C72 H721 . 119.0 no
C71 . C72 H721 . 120.3 no
P2 . C73 C74 . 122.4(3) yes
P2 . C73 C78 . 118.9(3) yes
C74 . C73 C78 . 118.6(3) yes
C73 . C74 C75 . 120.2(4) yes
C73 . C74 H741 . 119.8 no
C75 . C74 H741 . 120.0 no
C74 . C75 C76 . 120.5(4) yes
C74 . C75 H751 . 119.8 no
C76 . C75 H751 . 119.7 no
C75 . C76 C77 . 119.9(4) yes
C75 . C76 H761 . 120.1 no
C77 . C76 H761 . 120.0 no
C76 . C77 C78 . 119.9(4) yes
C76 . C77 H771 . 120.1 no
C78 . C77 H771 . 120.0 no
C77 . C78 C73 . 120.8(4) yes
C77 . C78 H781 . 119.8 no
C73 . C78 H781 . 119.4 no
F82 . C80 F79 . 105.2(3) yes
F82 . C80 F81 . 107.1(4) yes
F79 . C80 F81 . 106.3(4) yes
F82 . C80 C83 . 112.2(3) yes
F79 . C80 C83 . 112.6(4) yes
F81 . C80 C83 . 112.8(3) yes
C80 . C83 C84 . 118.9(3) yes
C80 . C83 C88 . 120.3(4) yes
C84 . C83 C88 . 120.7(4) yes
C83 . C84 C85 . 118.2(4) yes
C83 . C84 H841 . 121.2 no
C85 . C84 H841 . 120.5 no
C84 . C85 C86 . 120.8(4) yes
C84 . C85 C132 . 120.6(4) yes
C86 . C85 C132 . 118.5(4) yes
C85 . C86 C87 . 122.1(4) yes
C85 . C86 H861 . 118.9 no
C87 . C86 H861 . 118.9 no
C86 . C87 C88 . 115.9(3) yes
C86 . C87 B1 . 124.0(3) yes
C88 . C87 B1 . 120.1(3) yes
C87 . C88 C83 . 122.2(4) yes
C87 . C88 H881 . 119.0 no
C83 . C88 H881 . 118.8 no
C91 . C90 C99 . 115.6(4) yes
C91 . C90 B1 . 119.3(3) yes
C99 . C90 B1 . 124.8(3) yes
C90 . C91 C92 . 123.1(4) yes
C90 . C91 H911 . 118.4 no
C92 . C91 H911 . 118.5 no
C91 . C92 C93 . 120.6(4) yes
C91 . C92 C97 . 120.0(4) yes
C93 . C92 C97 . 119.4(4) yes
C92 . C93 F94 . 112.2(4) yes
C92 . C93 F96 . 112.8(4) yes
F94 . C93 F96 . 105.0(4) yes
C92 . C93 F95 . 113.3(4) yes
F94 . C93 F95 . 105.9(4) yes
F96 . C93 F95 . 107.2(4) yes
C92 . C97 C98 . 118.6(4) yes
C92 . C97 H971 . 120.8 no
C98 . C97 H971 . 120.5 no
C97 . C98 C99 . 121.2(4) yes
C97 . C98 C100 . 118.0(4) yes
C99 . C98 C100 . 120.8(4) yes
C90 . C99 C98 . 121.5(4) yes
C90 . C99 H991 . 118.4 no
C98 . C99 H991 . 120.1 no
C98 . C100 F101 . 112.2(4) yes
C98 . C100 F102 . 113.7(4) yes
F101 . C100 F102 . 103.3(4) yes
C98 . C100 F103 . 113.8(4) yes
F101 . C100 F103 . 104.3(4) yes
F102 . C100 F103 . 108.7(5) yes
C105 . C104 C109 . 115.2(3) yes
C105 . C104 B1 . 125.5(3) yes
C109 . C104 B1 . 119.2(3) yes
C104 . C105 C106 . 122.2(3) yes
C104 . C105 H1051 . 119.5 no
C106 . C105 H1051 . 118.3 no
C105 . C106 C107 . 121.1(3) yes
C105 . C106 C114 . 119.9(3) yes
C107 . C106 C114 . 118.9(3) yes
C106 . C107 C108 . 117.8(4) yes
C106 . C107 H1071 . 121.2 no
C108 . C107 H1071 . 121.0 no
C107 . C108 C109 . 120.6(4) yes
C107 . C108 C110 . 121.2(3) yes
C109 . C108 C110 . 118.1(3) yes
C104 . C109 C108 . 123.1(4) yes
C104 . C109 H1091 . 118.6 no
C108 . C109 H1091 . 118.3 no
C108 . C110 F1130 . 114.1(3) yes
C108 . C110 F1110 . 113.1(3) yes
F1130 . C110 F1110 . 114.0(3) yes
C108 . C110 F1120 . 112.3(3) yes
F1130 . C110 F1120 . 99.3(3) yes
F1110 . C110 F1120 . 102.7(3) yes
C108 . C110 F1131 . 109.3(4) yes
C108 . C110 F1111 . 112.1(4) yes
F1131 . C110 F1111 . 100.9(5) yes
C108 . C110 F1121 . 118.1(4) yes
F1131 . C110 F1121 . 105.1(5) yes
F1111 . C110 F1121 . 109.6(5) yes
C106 . C114 F117 . 111.8(3) yes
C106 . C114 F116 . 113.2(4) yes
F117 . C114 F116 . 105.0(3) yes
C106 . C114 F115 . 113.3(3) yes
F117 . C114 F115 . 105.2(4) yes
F116 . C114 F115 . 107.7(4) yes
C119 . C118 C127 . 115.2(3) yes
C119 . C118 B1 . 121.5(3) yes
C127 . C118 B1 . 123.1(3) yes
C118 . C119 C120 . 122.3(4) yes
C118 . C119 H1191 . 118.8 no
C120 . C119 H1191 . 118.9 no
C119 . C120 C121 . 120.4(4) yes
C119 . C120 C125 . 120.9(4) yes
C121 . C120 C125 . 118.7(4) yes
C120 . C121 F124 . 111.8(4) yes
C120 . C121 F123 . 112.3(4) yes
F124 . C121 F123 . 103.8(3) yes
C120 . C121 F122 . 114.2(4) yes
F124 . C121 F122 . 105.2(4) yes
F123 . C121 F122 . 108.6(4) yes
C120 . C125 C126 . 118.2(4) yes
C120 . C125 H1251 . 120.9 no
C126 . C125 H1251 . 120.9 no
C125 . C126 C127 . 120.7(4) yes
C125 . C126 C128 . 120.0(4) yes
C127 . C126 C128 . 119.3(4) yes
C118 . C127 C126 . 122.7(4) yes
C118 . C127 H1271 . 118.2 no
C126 . C127 H1271 . 119.2 no
C126 . C128 F129 . 113.3(4) yes
C126 . C128 F130 . 112.7(4) yes
F129 . C128 F130 . 103.7(4) yes
C126 . C128 F131 . 112.5(4) yes
F129 . C128 F131 . 108.6(5) yes
F130 . C128 F131 . 105.4(4) yes
C85 . C132 F134 . 112.0(4) yes
C85 . C132 F133 . 112.6(4) yes
F134 . C132 F133 . 103.2(4) yes
C85 . C132 F135 . 113.8(4) yes
F134 . C132 F135 . 107.0(4) yes
F133 . C132 F135 . 107.6(4) yes
C90 . B1 C118 . 113.5(3) yes
C90 . B1 C104 . 103.6(3) yes
C118 . B1 C104 . 109.9(3) yes
C90 . B1 C87 . 111.0(3) yes
C118 . B1 C87 . 106.2(3) yes
C104 . B1 C87 . 112.8(3) yes

loop_
_geom_bond_atom_site_label_1
_geom_bond_atom_site_label_2
_geom_bond_site_symmetry_2
_geom_bond_distance
_geom_bond_publ_flag
Ir1 P1 . 2.3430(9) yes
Ir1 P2 . 2.3961(9) yes
Ir1 P4 . 2.3430(9) yes
Ir1 C1 . 2.232(3) yes
Ir1 C43 . 2.096(4) yes
Ir1 H1 . 1.575 no
Cl1 C2 2_655 1.503(14) yes
Cl1 C2 . 1.930(16) yes
P1 C22 . 1.828(4) yes
P1 C28 . 1.846(4) yes
P1 C34 . 1.820(4) yes
P2 C65 . 1.815(4) yes
P2 C67 . 1.843(4) yes
P2 C73 . 1.844(4) yes
P3 C1 . 1.839(3) yes
P3 C42 . 1.778(4) yes
P3 C48 . 1.827(4) yes
P3 C54 . 1.823(4) yes
P4 C3 . 1.848(4) yes
P4 C9 . 1.844(4) yes
P4 C15 . 1.836(4) yes
F79 C80 . 1.330(5) yes
F81 C80 . 1.319(5) yes
F82 C80 . 1.337(5) yes
F94 C93 . 1.336(5) yes
F95 C93 . 1.326(6) yes
F96 C93 . 1.331(5) yes
F101 C100 . 1.340(6) yes
F102 C100 . 1.316(6) yes
F103 C100 . 1.291(6) yes
F115 C114 . 1.321(5) yes
F116 C114 . 1.331(5) yes
F117 C114 . 1.355(5) yes
F122 C121 . 1.318(5) yes
F123 C121 . 1.343(5) yes
F124 C121 . 1.357(5) yes
F129 C128 . 1.319(6) yes
F130 C128 . 1.318(5) yes
F131 C128 . 1.306(6) yes
F133 C132 . 1.322(5) yes
F134 C132 . 1.351(6) yes
F135 C132 . 1.303(5) yes
C1 C39 . 1.522(5) yes
C1 C60 . 1.561(5) yes
C2 C2 2_655 1.83(2) yes
C2 H21 . 0.962 no
C2 H22 . 0.959 no
C3 C4 . 1.392(5) yes
C3 C8 . 1.397(5) yes
C4 C5 . 1.386(5) yes
C4 H41 . 0.947 no
C5 C6 . 1.384(5) yes
C5 H51 . 0.949 no
C6 C7 . 1.382(6) yes
C6 H61 . 0.935 no
C7 C8 . 1.393(5) yes
C7 H71 . 0.936 no
C8 H81 . 0.935 no
C9 C10 . 1.388(5) yes
C9 C14 . 1.397(5) yes
C10 C11 . 1.401(5) yes
C10 H101 . 0.932 no
C11 C12 . 1.378(6) yes
C11 H111 . 0.938 no
C12 C13 . 1.387(6) yes
C12 H121 . 0.934 no
C13 C14 . 1.389(5) yes
C13 H131 . 0.937 no
C14 H141 . 0.943 no
C15 C16 . 1.396(5) yes
C15 C20 . 1.400(6) yes
C16 C17 . 1.392(6) yes
C16 H161 . 0.948 no
C17 C18 . 1.381(7) yes
C17 H171 . 0.937 no
C18 C19 . 1.379(7) yes
C18 H181 . 0.947 no
C19 C20 . 1.399(6) yes
C19 H191 . 0.940 no
C20 H201 . 0.943 no
C22 C23 . 1.401(5) yes
C22 C27 . 1.396(5) yes
C23 C24 . 1.394(6) yes
C23 H231 . 0.943 no
C24 C25 . 1.385(6) yes
C24 H241 . 0.942 no
C25 C26 . 1.371(6) yes
C25 H251 . 0.941 no
C26 C27 . 1.385(5) yes
C26 H261 . 0.942 no
C27 H271 . 0.943 no
C28 C29 . 1.399(5) yes
C28 C33 . 1.396(5) yes
C29 C30 . 1.386(5) yes
C29 H291 . 0.937 no
C30 C31 . 1.394(6) yes
C30 H301 . 0.945 no
C31 C32 . 1.376(6) yes
C31 H311 . 0.944 no
C32 C33 . 1.394(5) yes
C32 H321 . 0.942 no
C33 H331 . 0.937 no
C34 C35 . 1.401(5) yes
C34 C39 . 1.392(5) yes
C35 C36 . 1.384(5) yes
C35 H351 . 0.944 no
C36 C37 . 1.389(6) yes
C36 H361 . 0.941 no
C37 C38 . 1.387(5) yes
C37 H371 . 0.944 no
C38 C39 . 1.417(5) yes
C38 H381 . 0.942 no
C42 C43 . 1.412(5) yes
C42 C47 . 1.402(5) yes
C43 C44 . 1.412(5) yes
C44 C45 . 1.386(5) yes
C44 H441 . 0.948 no
C45 C46 . 1.395(6) yes
C45 H451 . 0.942 no
C46 C47 . 1.373(6) yes
C46 H461 . 0.933 no
C47 H471 . 0.937 no
C48 C49 . 1.391(5) yes
C48 C53 . 1.400(5) yes
C49 C50 . 1.391(5) yes
C49 H491 . 0.944 no
C50 C51 . 1.389(6) yes
C50 H501 . 0.940 no
C51 C52 . 1.376(6) yes
C51 H511 . 0.944 no
C52 C53 . 1.379(5) yes
C52 H521 . 0.946 no
C53 H531 . 0.941 no
C54 C55 . 1.395(5) yes
C54 C59 . 1.391(5) yes
C55 C56 . 1.381(6) yes
C55 H551 . 0.939 no
C56 C57 . 1.387(6) yes
C56 H561 . 0.937 no
C57 C58 . 1.377(6) yes
C57 H571 . 0.935 no
C58 C59 . 1.395(6) yes
C58 H581 . 0.943 no
C59 H591 . 0.944 no
C60 C61 . 1.409(5) yes
C60 C65 . 1.398(5) yes
C61 C62 . 1.376(5) yes
C61 H611 . 0.944 no
C62 C63 . 1.389(6) yes
C62 H621 . 0.946 no
C63 C64 . 1.382(5) yes
C63 H631 . 0.941 no
C64 C65 . 1.398(5) yes
C64 H641 . 0.949 no
C67 C68 . 1.401(5) yes
C67 C72 . 1.393(5) yes
C68 C69 . 1.391(5) yes
C68 H681 . 0.942 no
C69 C70 . 1.389(6) yes
C69 H691 . 0.930 no
C70 C71 . 1.387(6) yes
C70 H701 . 0.935 no
C71 C72 . 1.391(6) yes
C71 H711 . 0.941 no
C72 H721 . 0.955 no
C73 C74 . 1.397(5) yes
C73 C78 . 1.382(6) yes
C74 C75 . 1.389(6) yes
C74 H741 . 0.950 no
C75 C76 . 1.376(6) yes
C75 H751 . 0.946 no
C76 C77 . 1.377(6) yes
C76 H761 . 0.939 no
C77 C78 . 1.397(6) yes
C77 H771 . 0.938 no
C78 H781 . 0.950 no
C80 C83 . 1.503(6) yes
C83 C84 . 1.394(6) yes
C83 C88 . 1.391(5) yes
C84 C85 . 1.377(6) yes
C84 H841 . 0.942 no
C85 C86 . 1.400(5) yes
C85 C132 . 1.502(6) yes
C86 C87 . 1.399(5) yes
C86 H861 . 0.950 no
C87 C88 . 1.398(5) yes
C87 B1 . 1.639(5) yes
C88 H881 . 0.941 no
C90 C91 . 1.404(5) yes
C90 C99 . 1.404(5) yes
C90 B1 . 1.649(5) yes
C91 C92 . 1.390(6) yes
C91 H911 . 0.939 no
C92 C93 . 1.497(6) yes
C92 C97 . 1.381(6) yes
C97 C98 . 1.388(6) yes
C97 H971 . 0.943 no
C98 C99 . 1.396(6) yes
C98 C100 . 1.496(6) yes
C99 H991 . 0.936 no
C104 C105 . 1.401(5) yes
C104 C109 . 1.401(5) yes
C104 B1 . 1.639(6) yes
C105 C106 . 1.390(5) yes
C105 H1051 . 0.941 no
C106 C107 . 1.387(5) yes
C106 C114 . 1.502(5) yes
C107 C108 . 1.391(5) yes
C107 H1071 . 0.937 no
C108 C109 . 1.379(6) yes
C108 C110 . 1.494(5) yes
C109 H1091 . 0.938 no
C110 F1130 . 1.3391(10) yes
C110 F1110 . 1.3378(10) yes
C110 F1120 . 1.3421(10) yes
C110 F1131 . 1.3283(10) yes
C110 F1111 . 1.3275(10) yes
C110 F1121 . 1.3254(10) yes
C118 C119 . 1.402(5) yes
C118 C127 . 1.399(5) yes
C118 B1 . 1.642(5) yes
C119 C120 . 1.389(5) yes
C119 H1191 . 0.942 no
C120 C121 . 1.494(6) yes
C120 C125 . 1.387(6) yes
C125 C126 . 1.376(6) yes
C125 H1251 . 0.942 no
C126 C127 . 1.393(6) yes
C126 C128 . 1.503(6) yes
C127 H1271 . 0.945 no

loop_
_geom_hbond_atom_site_label_D
_geom_hbond_atom_site_label_H
_geom_hbond_atom_site_label_A
_geom_hbond_site_symmetry_A
_geom_hbond_angle_DHA
_geom_hbond_distance_DH
_geom_hbond_distance_HA
_geom_hbond_distance_DA
_geom_hbond_publ_flag
C8 H81 C16 . 133.50(12) 0.935 2.452 3.169(6) yes
C23 H231 C8 . 162.25(12) 0.943 2.588 3.498(6) yes
C33 H331 C23 . 129.41(13) 0.937 2.479 3.158(6) yes
C49 H491 C38 . 146.65(13) 0.944 2.465 3.295(6) yes
C61 H611 C38 . 121.17(12) 0.944 2.444 3.042(6) yes
C78 H781 C22 . 169.98(12) 0.950 2.463 3.403(6) yes
C2 H22 C46 2_556 139.4(8) 0.959 2.588 3.374(6) yes
